data_1538806
loop_
_publ_author_name
'Mautner, F.A.'
'Krischner, H.'
'Kratky, C.'

_publ_section_title
;
 Die Kristallstruktur des Calciumazid-Dihydrates
;
_journal_name_full
;
Monatshefte fuer Chemie und verwandte Teile anderer Wissenschaften (109,1978-)
;
_journal_page_first 921
_journal_page_last 927
_journal_volume 119
_journal_year 1988
_chemical_formula_sum 'Ca H4 N6 O2'
_chemical_name_systematic 'Ca (N3)2 (H2 O)2'
_space_group_IT_number 14
_symmetry_space_group_name_Hall '-P 2yn'
_symmetry_space_group_name_H-M 'P 1 21/n 1'
_cell_angle_alpha 90
_cell_angle_beta 106.52
_cell_angle_gamma 90
_cell_formula_units_Z 4
_cell_length_a 11.59
_cell_length_b 6.142
_cell_length_c 7.855
_cell_volume 536.082
_citation_journal_id_ASTM MOCMB7
_cod_data_source_file Mautner_MOCMB7_1988_1945.cif
_cod_data_source_block H4Ca1N6O2
_cod_original_cell_volume 536.0823
_cod_original_sg_symbol_Hall '-P 2ybc (x-z,y,z)'
_cod_original_formula_sum 'H4 Ca1 N6 O2'
_cod_database_code 1538806

loop_
_symmetry_equiv_pos_as_xyz
x,y,z
-x+1/2,y+1/2,-z+1/2
-x,-y,-z
x-1/2,-y-1/2,z-1/2

loop_
_atom_site_label
_atom_site_type_symbol
_atom_site_fract_x
_atom_site_fract_y
_atom_site_fract_z
_atom_site_occupancy
_atom_site_U_iso_or_equiv
O2 O-2 0.1089 0.5836 0.4727 1 0.0
N2 N+3 0.8737 0.5984 0.0145 1 0.0
H2 H+1 0.1915 0.0487 0.6057 1 0.0
Ca1 Ca+2 0.9875 0.2457 0.3161 1 0.0
H3 H+1 0.1852 0.5273 0.5038 1 0.0
N3 N-3 0.8909 0.6254 -0.1225 1 0.0
N1 N-1 0.8562 0.5677 0.1563 1 0.0
N4 N-1 0.0992 -0.0789 0.238 1 0.0
N6 N-3 0.1591 -0.1099 -0.023 1 0.0
H4 H+1 0.1016 0.704 0.3977 1 0.0
H1 H+1 0.1159 0.1896 0.6913 1 0.0
O1 O-2 0.114 0.0896 0.6018 1 0.0
N5 N+3 0.1287 -0.0971 0.1073 1 0.0
